data_7058585
loop_
_publ_author_name
'Zechel, Filip'
'Schwendt, Peter'
'Gyepes, R\'obert'
'\<Simunek, J\'an'
'Tatiersky, Jozef'
'Krivosudsky, Lukas'

_publ_section_title
;
 Vanadium(V) complexes of mandelic acid
;
_journal_name_full 'New Journal of Chemistry'
_journal_paper_doi 10.1039/C9NJ02275A
_journal_year 2019
_chemical_absolute_configuration ad
_chemical_formula_moiety 'C16 H12 O10 V2, 2(C8 H20 N) [+ solvent]'
_chemical_formula_sum 'C16 H26 N O5.5 V'
_chemical_formula_weight 371.32
_space_group_crystal_system monoclinic
_space_group_IT_number 4
_space_group_name_Hall 'P 2yb'
_space_group_name_H-M_alt 'P 1 21 1'
_symmetry_space_group_name_Hall 'P 2yb'
_symmetry_space_group_name_H-M 'P 1 21 1'
_atom_sites_solution_hydrogens geom
_atom_sites_solution_primary direct
_audit_creation_method SHELXL-2018/3
_audit_update_record
;
2019-04-23 deposited with the CCDC.    2019-07-05 downloaded from the CCDC.
;
_cell_angle_alpha 90
_cell_angle_beta 95.543(2)
_cell_angle_gamma 90
_cell_formula_units_Z 4
_cell_length_a 7.4443(4)
_cell_length_b 18.6609(12)
_cell_length_c 13.3061(8)
_cell_measurement_reflns_used 9942
_cell_measurement_temperature 120(2)
_cell_measurement_theta_max 28.2661
_cell_measurement_theta_min 2.6703
_cell_volume 1839.80(19)
_computing_structure_refinement 'SHELXL-2018/3 (Sheldrick, 2018)'
_computing_structure_solution 'SHELXT 2014/5 (Sheldrick, 2014)'
_diffrn_ambient_temperature 120(2)
_diffrn_measured_fraction_theta_full 0.998
_diffrn_measured_fraction_theta_max 0.912
_diffrn_measurement_device_type 'Bruker D8 VENTURE'
_diffrn_radiation_type MoK\a
_diffrn_radiation_wavelength 0.71073
_diffrn_reflns_av_R_equivalents 0.0538
_diffrn_reflns_av_unetI/netI 0.0711
_diffrn_reflns_Laue_measured_fraction_full 0.998
_diffrn_reflns_Laue_measured_fraction_max 0.912
_diffrn_reflns_limit_h_max 10
_diffrn_reflns_limit_h_min -11
_diffrn_reflns_limit_k_max 29
_diffrn_reflns_limit_k_min -29
_diffrn_reflns_limit_l_max 20
_diffrn_reflns_limit_l_min -19
_diffrn_reflns_number 54352
_diffrn_reflns_point_group_measured_fraction_full 0.998
_diffrn_reflns_point_group_measured_fraction_max 0.887
_diffrn_reflns_theta_full 25.242
_diffrn_reflns_theta_max 34.832
_diffrn_reflns_theta_min 2.670
_exptl_absorpt_coefficient_mu 0.565
_exptl_absorpt_correction_T_max 0.73
_exptl_absorpt_correction_T_min 0.67
_exptl_absorpt_correction_type multi-scan
_exptl_absorpt_process_details
;
SADABS-2016/2 - Bruker AXS area detector scaling and absorption correction
;
_exptl_crystal_colour 'translucent colourless'
_exptl_crystal_density_diffrn 1.341
_exptl_crystal_description fragment
_exptl_crystal_F_000 784
_exptl_crystal_size_max 0.535
_exptl_crystal_size_mid 0.294
_exptl_crystal_size_min 0.200
_refine_diff_density_max 2.067
_refine_diff_density_min -0.626
_refine_diff_density_rms 0.115
_refine_ls_abs_structure_details
;
 Refined as an inversion twin.
;
_refine_ls_abs_structure_Flack 0.02(3)
_refine_ls_extinction_method none
_refine_ls_goodness_of_fit_ref 1.016
_refine_ls_hydrogen_treatment constr
_refine_ls_matrix_type full
_refine_ls_number_parameters 424
_refine_ls_number_reflns 14165
_refine_ls_number_restraints 7
_refine_ls_restrained_S_all 1.017
_refine_ls_R_factor_all 0.0917
_refine_ls_R_factor_gt 0.0617
_refine_ls_shift/su_max 0.037
_refine_ls_shift/su_mean 0.001
_refine_ls_structure_factor_coef Fsqd
_refine_ls_weighting_details 'w=1/[\s^2^(Fo^2^)+(0.0990P)^2^+1.6956P] where P=(Fo^2^+2Fc^2^)/3'
_refine_ls_weighting_scheme calc
_refine_ls_wR_factor_gt 0.1565
_refine_ls_wR_factor_ref 0.1760
_reflns_Friedel_coverage 0.898
_reflns_Friedel_fraction_full 0.998
_reflns_Friedel_fraction_max 0.861
_reflns_number_gt 11081
_reflns_number_total 14165
_reflns_threshold_expression 'I > 2\s(I)'
_cod_data_source_file c9nj02275a2.cif
_cod_data_source_block fz_s35_sq
_cod_depositor_comments
;
The following automatic conversions were performed:

'_exptl_absorpt_correction_type' value 'Multi-Scan' changed to
'multi-scan' according to
/home/data/users/saulius/crontab/automatic-downloads/rss-feeds/RSC/lib/dictionaries/cif_core.dic
dictionary named 'cif_core.dic' version 2.4.2 from 2011-04-26.

Automatic conversion script
Id: cif_fix_values 4973 2017-02-22 13:04:09Z antanas 
;
_cod_original_formula_sum 'C16 H26 N O5.50 V'
_cod_database_code 7058585
_shelx_shelxl_version_number 2018/3
_shelx_space_group_comment
;
The symmetry employed for this shelxl refinement is uniquely defined
by the following loop, which should always be used as a source of
symmetry information in preference to the above space-group names.
They are only intended as comments.
;
_shelx_estimated_absorpt_t_min 0.752
_shelx_estimated_absorpt_t_max 0.895

loop_
_space_group_symop_operation_xyz
'x, y, z'
'-x, y+1/2, -z'

loop_
_atom_site_label
_atom_site_type_symbol
_atom_site_fract_x
_atom_site_fract_y
_atom_site_fract_z
_atom_site_U_iso_or_equiv
_atom_site_adp_type
_atom_site_occupancy
_atom_site_site_symmetry_order
_atom_site_calc_flag
_atom_site_refinement_flags_posn
_atom_site_refinement_flags_adp
V1 V 0.50885(8) 0.30779(3) 0.28670(5) 0.01451(13) Uani 1 1 d . .
V2 V 0.44190(8) 0.47886(3) 0.30718(5) 0.01530(14) Uani 1 1 d . .
O1 O 0.4446(4) 0.25835(16) 0.3782(2) 0.0204(6) Uani 1 1 d . .
O2 O 0.5670(5) 0.53585(18) 0.2538(3) 0.0275(7) Uani 1 1 d . .
O3 O 0.7019(4) 0.27834(17) 0.2582(3) 0.0231(6) Uani 1 1 d . .
O4 O 0.2325(5) 0.5043(2) 0.2862(3) 0.0306(8) Uani 1 1 d . .
O5 O 0.5692(4) 0.39224(15) 0.3736(2) 0.0136(5) Uani 1 1 d . .
O6 O 0.4782(4) 0.50753(15) 0.4498(2) 0.0193(6) Uani 1 1 d . .
O7 O 0.5546(4) 0.47601(19) 0.6099(2) 0.0244(6) Uani 1 1 d . .
O8 O 0.4234(5) 0.39860(17) 0.2124(2) 0.0240(7) Uani 1 1 d . .
O9 O 0.3378(5) 0.27145(19) 0.1777(3) 0.0287(7) Uani 1 1 d . .
O10 O 0.1513(6) 0.2950(2) 0.0376(3) 0.0411(10) Uani 1 1 d . .
C1 C 0.3225(8) 0.3927(3) 0.1171(4) 0.0320(12) Uani 1 1 d . .
H1 H 0.214822 0.424916 0.114686 0.038 Uiso 1 1 calc R U
C2 C 0.2600(7) 0.3139(3) 0.1070(4) 0.0322(10) Uani 1 1 d . .
C3 C 0.4357(11) 0.4112(3) 0.0297(4) 0.0404(15) Uani 1 1 d . .
C4 C 0.6153(12) 0.4146(3) 0.0437(5) 0.0502(18) Uani 1 1 d . .
H4 H 0.673213 0.408683 0.109930 0.060 Uiso 1 1 calc R U
C5 C 0.7240(15) 0.4269(5) -0.0380(6) 0.069(3) Uani 1 1 d . .
H5 H 0.852020 0.427600 -0.027622 0.083 Uiso 1 1 calc R U
C6 C 0.6329(18) 0.4379(4) -0.1333(6) 0.077(3) Uani 1 1 d . .
H6 H 0.700208 0.447563 -0.188851 0.092 Uiso 1 1 calc R U
C7 C 0.4502(19) 0.4350(4) -0.1483(5) 0.077(3) Uani 1 1 d . .
H7 H 0.391613 0.441633 -0.214307 0.093 Uiso 1 1 calc R U
C8 C 0.3474(14) 0.4223(4) -0.0675(4) 0.059(2) Uani 1 1 d . .
H8 H 0.219381 0.421204 -0.078038 0.071 Uiso 1 1 calc R U
C9 C 0.6074(5) 0.39186(19) 0.4798(3) 0.0122(6) Uani 1 1 d . .
H9 H 0.536599 0.352422 0.508142 0.015 Uiso 1 1 calc R U
C10 C 0.5433(5) 0.46347(19) 0.5197(3) 0.0151(7) Uani 1 1 d . .
C11 C 0.8052(5) 0.38077(19) 0.5142(3) 0.0136(6) Uani 1 1 d . .
C12 C 0.9369(5) 0.3841(2) 0.4468(3) 0.0184(7) Uani 1 1 d . .
H12 H 0.903502 0.392789 0.377127 0.022 Uiso 1 1 calc R U
C13 C 1.1193(6) 0.3744(3) 0.4822(4) 0.0237(8) Uani 1 1 d . .
H13 H 1.209293 0.376412 0.436281 0.028 Uiso 1 1 calc R U
C14 C 1.1681(6) 0.3621(3) 0.5835(4) 0.0256(9) Uani 1 1 d . .
H14 H 1.291636 0.355987 0.607094 0.031 Uiso 1 1 calc R U
C15 C 1.0366(6) 0.3587(3) 0.6511(3) 0.0239(8) Uani 1 1 d . .
H15 H 1.070516 0.350455 0.720813 0.029 Uiso 1 1 calc R U
C16 C 0.8560(5) 0.3675(2) 0.6163(3) 0.0186(7) Uani 1 1 d . .
H16 H 0.766262 0.364392 0.662318 0.022 Uiso 1 1 calc R U
N1 N 0.9621(5) 0.13493(19) 0.4408(3) 0.0215(7) Uani 1 1 d . .
C17 C 1.0617(5) 0.1702(2) 0.3590(4) 0.0217(8) Uani 1 1 d . .
H17A H 0.972069 0.194315 0.310558 0.026 Uiso 1 1 calc R U
H17B H 1.142679 0.207589 0.390726 0.026 Uiso 1 1 calc R U
C18 C 1.1727(7) 0.1195(3) 0.3008(5) 0.0370(12) Uani 1 1 d . .
H18A H 1.278292 0.103296 0.344696 0.055 Uiso 1 1 calc R U
H18B H 1.212714 0.144373 0.242092 0.055 Uiso 1 1 calc R U
H18C H 1.098988 0.077963 0.278140 0.055 Uiso 1 1 calc R U
C19 C 0.8580(6) 0.1948(2) 0.4862(3) 0.0193(7) Uani 1 1 d . .
H19A H 0.944898 0.231431 0.514414 0.023 Uiso 1 1 calc R U
H19B H 0.778417 0.217772 0.431590 0.023 Uiso 1 1 calc R U
C20 C 0.7441(8) 0.1713(3) 0.5682(4) 0.0334(11) Uani 1 1 d . .
H20A H 0.650632 0.138031 0.539924 0.050 Uiso 1 1 calc R U
H20B H 0.687088 0.213258 0.595954 0.050 Uiso 1 1 calc R U
H20C H 0.820756 0.147257 0.622078 0.050 Uiso 1 1 calc R U
C21 C 0.8371(6) 0.0763(2) 0.3973(4) 0.0262(9) Uani 1 1 d . .
H21A H 0.775406 0.054716 0.452632 0.031 Uiso 1 1 calc R U
H21B H 0.910378 0.038280 0.369116 0.031 Uiso 1 1 calc R U
C22 C 0.6946(7) 0.1018(3) 0.3148(4) 0.0314(10) Uani 1 1 d . .
H22A H 0.627311 0.141988 0.340261 0.047 Uiso 1 1 calc R U
H22B H 0.611287 0.062424 0.295408 0.047 Uiso 1 1 calc R U
H22C H 0.753712 0.117398 0.255869 0.047 Uiso 1 1 calc R U
C23 C 1.0946(7) 0.1006(3) 0.5191(4) 0.0311(10) Uani 1 1 d . .
H23A H 1.161299 0.062910 0.485876 0.037 Uiso 1 1 calc R U
H23B H 1.026033 0.076881 0.569889 0.037 Uiso 1 1 calc R U
C24 C 1.2296(7) 0.1510(3) 0.5732(4) 0.0363(12) Uani 1 1 d . .
H24A H 1.293641 0.177057 0.523675 0.054 Uiso 1 1 calc R U
H24B H 1.316341 0.123443 0.617916 0.054 Uiso 1 1 calc R U
H24C H 1.166459 0.185140 0.613347 0.054 Uiso 1 1 calc R U
N2 N 0.3531(5) 0.68113(19) 0.0614(3) 0.0179(6) Uani 1 1 d . .
C25 C 0.2293(10) 0.6613(4) 0.1394(5) 0.0483(16) Uani 1 1 d . .
H25A H 0.301220 0.643496 0.200760 0.058 Uiso 1 1 calc R U
H25B H 0.147700 0.622278 0.113012 0.058 Uiso 1 1 calc R U
C26 C 0.1143(10) 0.7277(7) 0.1672(7) 0.083(4) Uani 1 1 d . .
H26A H 0.044097 0.745620 0.106212 0.124 Uiso 1 1 calc R U
H26B H 0.194855 0.765562 0.195817 0.124 Uiso 1 1 calc R U
H26C H 0.032046 0.713364 0.216798 0.124 Uiso 1 1 calc R U
C27 C 0.4570(9) 0.6134(3) 0.0371(5) 0.0420(13) Uani 1 1 d . .
H27A H 0.521864 0.595631 0.100671 0.050 Uiso 1 1 calc R U
H27B H 0.368095 0.576269 0.013038 0.050 Uiso 1 1 calc R U
C28 C 0.5869(8) 0.6204(3) -0.0373(5) 0.0413(13) Uani 1 1 d . .
H28A H 0.522541 0.625709 -0.104728 0.062 Uiso 1 1 calc R U
H28B H 0.663171 0.577549 -0.035722 0.062 Uiso 1 1 calc R U
H28C H 0.662502 0.662718 -0.021687 0.062 Uiso 1 1 calc R U
C29 C 0.2384(10) 0.7075(4) -0.0356(5) 0.0496(16) Uani 1 1 d . .
H29A H 0.178525 0.753180 -0.020821 0.060 Uiso 1 1 calc R U
H29B H 0.319115 0.716834 -0.089051 0.060 Uiso 1 1 calc R U
C30 C 0.0949(13) 0.6526(9) -0.0740(10) 0.111(5) Uani 1 1 d . U
H30A H 0.139861 0.604093 -0.058159 0.167 Uiso 1 1 calc R U
H30B H 0.068679 0.657577 -0.147257 0.167 Uiso 1 1 calc R U
H30C H -0.015528 0.660835 -0.041148 0.167 Uiso 1 1 calc R U
C31 C 0.4758(10) 0.7411(4) 0.0929(6) 0.0511(16) Uani 1 1 d . .
H31A H 0.551204 0.750756 0.037097 0.061 Uiso 1 1 calc R U
H31B H 0.400791 0.784216 0.100447 0.061 Uiso 1 1 calc R U
C32 C 0.5963(11) 0.7332(6) 0.1853(7) 0.073(3) Uani 1 1 d . .
H32A H 0.525219 0.732673 0.243575 0.109 Uiso 1 1 calc R U
H32B H 0.681107 0.773486 0.191555 0.109 Uiso 1 1 calc R U
H32C H 0.663460 0.688191 0.182873 0.109 Uiso 1 1 calc R U

loop_
_atom_site_aniso_label
_atom_site_aniso_U_11
_atom_site_aniso_U_22
_atom_site_aniso_U_33
_atom_site_aniso_U_23
_atom_site_aniso_U_13
_atom_site_aniso_U_12
V1 0.0171(3) 0.0117(3) 0.0149(3) -0.0012(2) 0.0020(2) 0.0007(2)
V2 0.0172(3) 0.0117(2) 0.0163(3) 0.0015(2) -0.0023(2) 0.0010(2)
O1 0.0247(14) 0.0171(13) 0.0197(14) 0.0008(11) 0.0039(11) -0.0022(11)
O2 0.0351(17) 0.0229(15) 0.0234(15) 0.0074(12) -0.0022(13) -0.0071(13)
O3 0.0246(14) 0.0192(14) 0.0273(16) -0.0020(12) 0.0110(12) 0.0024(11)
O4 0.0220(15) 0.0314(17) 0.0362(19) -0.0037(14) -0.0087(13) 0.0074(13)
O5 0.0164(13) 0.0130(11) 0.0109(12) 0.0017(9) -0.0015(9) 0.0019(9)
O6 0.0247(14) 0.0144(12) 0.0187(14) -0.0019(10) 0.0018(11) 0.0069(10)
O7 0.0298(14) 0.0271(15) 0.0161(13) -0.0063(12) 0.0016(11) 0.0078(14)
O8 0.0355(19) 0.0176(13) 0.0163(14) -0.0020(11) -0.0097(13) 0.0055(12)
O9 0.0348(17) 0.0236(15) 0.0260(16) -0.0084(12) -0.0055(14) -0.0072(13)
O10 0.038(2) 0.048(2) 0.034(2) -0.0158(17) -0.0120(16) 0.0004(17)
C1 0.045(3) 0.0233(19) 0.023(2) -0.0051(18) -0.018(2) 0.0049(19)
C2 0.029(2) 0.034(2) 0.032(2) -0.011(2) -0.0063(18) 0.002(2)
C3 0.086(5) 0.0151(19) 0.017(2) -0.0005(15) -0.010(2) -0.003(2)
C4 0.096(6) 0.035(3) 0.023(3) -0.005(2) 0.021(3) -0.024(3)
C5 0.109(7) 0.057(4) 0.049(4) -0.013(3) 0.042(5) -0.039(5)
C6 0.168(11) 0.035(3) 0.033(3) -0.008(3) 0.043(5) -0.037(5)
C7 0.173(11) 0.040(4) 0.015(3) 0.008(2) -0.014(4) -0.029(5)
C8 0.114(7) 0.035(3) 0.022(3) 0.003(2) -0.019(3) -0.012(4)
C9 0.0115(15) 0.0125(14) 0.0130(16) 0.0007(12) 0.0038(12) 0.0034(11)
C10 0.0138(14) 0.0150(16) 0.0165(16) -0.0017(12) 0.0023(12) 0.0008(11)
C11 0.0130(15) 0.0115(15) 0.0160(16) 0.0006(12) 0.0003(12) -0.0006(12)
C12 0.0156(17) 0.0212(18) 0.0188(18) 0.0024(14) 0.0039(14) 0.0017(13)
C13 0.0164(17) 0.028(2) 0.028(2) 0.0037(17) 0.0068(15) -0.0002(15)
C14 0.0128(16) 0.034(2) 0.029(2) 0.0051(18) -0.0006(15) 0.0020(16)
C15 0.0163(17) 0.031(2) 0.023(2) 0.0035(17) -0.0046(15) 0.0004(15)
C16 0.0157(16) 0.0261(19) 0.0138(16) 0.0024(14) 0.0003(13) 0.0054(14)
N1 0.0163(14) 0.0139(14) 0.035(2) 0.0056(13) 0.0054(14) 0.0018(12)
C17 0.0162(16) 0.0188(17) 0.031(2) 0.0059(16) 0.0058(15) -0.0037(14)
C18 0.029(2) 0.033(3) 0.053(3) 0.005(2) 0.022(2) 0.003(2)
C19 0.0189(17) 0.0146(16) 0.025(2) 0.0007(14) 0.0029(15) 0.0021(13)
C20 0.037(2) 0.025(2) 0.041(3) 0.003(2) 0.020(2) 0.0059(19)
C21 0.024(2) 0.0117(16) 0.044(3) -0.0003(17) 0.0092(19) -0.0035(14)
C22 0.024(2) 0.027(2) 0.044(3) -0.003(2) 0.0042(19) -0.0096(17)
C23 0.029(2) 0.026(2) 0.038(3) 0.0144(19) 0.005(2) 0.0121(18)
C24 0.031(2) 0.040(3) 0.035(3) 0.007(2) -0.008(2) 0.012(2)
N2 0.0213(15) 0.0179(15) 0.0141(15) 0.0021(12) -0.0007(12) 0.0023(12)
C25 0.046(3) 0.066(4) 0.034(3) 0.011(3) 0.007(3) 0.001(3)
C26 0.035(3) 0.155(10) 0.059(5) -0.057(6) 0.008(3) 0.020(5)
C27 0.048(3) 0.036(3) 0.042(3) 0.001(2) 0.003(3) 0.001(2)
C28 0.038(3) 0.041(3) 0.047(3) -0.005(3) 0.015(2) 0.008(2)
C29 0.055(4) 0.060(4) 0.033(3) 0.012(3) -0.003(3) 0.012(3)
C30 0.051(5) 0.181(13) 0.098(8) -0.082(9) -0.010(5) 0.005(6)
C31 0.050(4) 0.035(3) 0.068(5) 0.003(3) 0.000(3) -0.006(3)
C32 0.043(4) 0.102(7) 0.067(5) -0.037(5) -0.026(3) 0.002(4)

loop_
_atom_type_symbol
_atom_type_description
_atom_type_scat_dispersion_real
_atom_type_scat_dispersion_imag
_atom_type_scat_source
C C 0.0033 0.0016 'International Tables Vol C Tables 4.2.6.8 and 6.1.1.4'
H H 0.0000 0.0000 'International Tables Vol C Tables 4.2.6.8 and 6.1.1.4'
N N 0.0061 0.0033 'International Tables Vol C Tables 4.2.6.8 and 6.1.1.4'
O O 0.0106 0.0060 'International Tables Vol C Tables 4.2.6.8 and 6.1.1.4'
V V 0.3005 0.5294 'International Tables Vol C Tables 4.2.6.8 and 6.1.1.4'

loop_
_geom_angle_atom_site_label_1
_geom_angle_atom_site_label_2
_geom_angle_atom_site_label_3
_geom_angle
O3 V1 O1 108.26(16)
O3 V1 O9 103.75(16)
O1 V1 O9 98.07(16)
O3 V1 O5 104.52(15)
O1 V1 O5 94.61(14)
O9 V1 O5 143.45(14)
O3 V1 O8 114.37(16)
O1 V1 O8 137.05(16)
O9 V1 O8 77.16(14)
O5 V1 O8 70.31(11)
O2 V2 O4 108.33(19)
O2 V2 O8 103.16(18)
O4 V2 O8 96.08(17)
O2 V2 O6 102.31(16)
O4 V2 O6 97.28(16)
O8 V2 O6 145.73(13)
O2 V2 O5 116.65(16)
O4 V2 O5 134.85(17)
O8 V2 O5 70.84(12)
O6 V2 O5 77.40(12)
C9 O5 V1 126.3(2)
C9 O5 V2 118.6(2)
V1 O5 V2 108.01(12)
C10 O6 V2 121.7(2)
C1 O8 V2 129.5(3)
C1 O8 V1 119.0(3)
V2 O8 V1 109.03(14)
C2 O9 V1 122.0(3)
O8 C1 C3 112.2(5)
O8 C1 C2 106.3(4)
C3 C1 C2 109.3(4)
O8 C1 H1 109.6
C3 C1 H1 109.6
C2 C1 H1 109.6
O10 C2 O9 125.3(5)
O10 C2 C1 120.9(5)
O9 C2 C1 113.7(4)
C4 C3 C8 119.6(7)
C4 C3 C1 121.3(5)
C8 C3 C1 119.0(7)
C3 C4 C5 122.2(7)
C3 C4 H4 118.9
C5 C4 H4 118.9
C6 C5 C4 116.9(10)
C6 C5 H5 121.6
C4 C5 H5 121.6
C7 C6 C5 121.4(7)
C7 C6 H6 119.3
C5 C6 H6 119.3
C6 C7 C8 120.5(7)
C6 C7 H7 119.7
C8 C7 H7 119.7
C7 C8 C3 119.3(9)
C7 C8 H8 120.4
C3 C8 H8 120.4
O5 C9 C11 113.5(3)
O5 C9 C10 107.6(3)
C11 C9 C10 109.9(3)
O5 C9 H9 108.6
C11 C9 H9 108.6
C10 C9 H9 108.6
O7 C10 O6 124.7(4)
O7 C10 C9 121.0(3)
O6 C10 C9 114.3(3)
C12 C11 C16 119.6(3)
C12 C11 C9 121.6(3)
C16 C11 C9 118.8(3)
C11 C12 C13 119.7(4)
C11 C12 H12 120.1
C13 C12 H12 120.1
C14 C13 C12 120.2(4)
C14 C13 H13 119.9
C12 C13 H13 119.9
C13 C14 C15 120.2(4)
C13 C14 H14 119.9
C15 C14 H14 119.9
C16 C15 C14 119.8(4)
C16 C15 H15 120.1
C14 C15 H15 120.1
C15 C16 C11 120.5(4)
C15 C16 H16 119.8
C11 C16 H16 119.8
C23 N1 C21 107.1(4)
C23 N1 C19 111.3(4)
C21 N1 C19 111.4(3)
C23 N1 C17 110.3(3)
C21 N1 C17 111.2(4)
C19 N1 C17 105.6(3)
C18 C17 N1 114.9(4)
C18 C17 H17A 108.5
N1 C17 H17A 108.5
C18 C17 H17B 108.5
N1 C17 H17B 108.5
H17A C17 H17B 107.5
C17 C18 H18A 109.5
C17 C18 H18B 109.5
H18A C18 H18B 109.5
C17 C18 H18C 109.5
H18A C18 H18C 109.5
H18B C18 H18C 109.5
C20 C19 N1 114.7(3)
C20 C19 H19A 108.6
N1 C19 H19A 108.6
C20 C19 H19B 108.6
N1 C19 H19B 108.6
H19A C19 H19B 107.6
C19 C20 H20A 109.5
C19 C20 H20B 109.5
H20A C20 H20B 109.5
C19 C20 H20C 109.5
H20A C20 H20C 109.5
H20B C20 H20C 109.5
N1 C21 C22 114.1(4)
N1 C21 H21A 108.7
C22 C21 H21A 108.7
N1 C21 H21B 108.7
C22 C21 H21B 108.7
H21A C21 H21B 107.6
C21 C22 H22A 109.5
C21 C22 H22B 109.5
H22A C22 H22B 109.5
C21 C22 H22C 109.5
H22A C22 H22C 109.5
H22B C22 H22C 109.5
N1 C23 C24 115.3(4)
N1 C23 H23A 108.4
C24 C23 H23A 108.4
N1 C23 H23B 108.4
C24 C23 H23B 108.4
H23A C23 H23B 107.5
C23 C24 H24A 109.5
C23 C24 H24B 109.5
H24A C24 H24B 109.5
C23 C24 H24C 109.5
H24A C24 H24C 109.5
H24B C24 H24C 109.5
C31 N2 C25 113.3(5)
C31 N2 C27 111.9(5)
C25 N2 C27 107.4(4)
C31 N2 C29 105.7(5)
C25 N2 C29 109.1(5)
C27 N2 C29 109.5(4)
N2 C25 C26 110.7(7)
N2 C25 H25A 109.5
C26 C25 H25A 109.5
N2 C25 H25B 109.5
C26 C25 H25B 109.5
H25A C25 H25B 108.1
C25 C26 H26A 109.5
C25 C26 H26B 109.5
H26A C26 H26B 109.5
C25 C26 H26C 109.5
H26A C26 H26C 109.5
H26B C26 H26C 109.5
C28 C27 N2 116.9(5)
C28 C27 H27A 108.1
N2 C27 H27A 108.1
C28 C27 H27B 108.1
N2 C27 H27B 108.1
H27A C27 H27B 107.3
C27 C28 H28A 109.5
C27 C28 H28B 109.5
H28A C28 H28B 109.5
C27 C28 H28C 109.5
H28A C28 H28C 109.5
H28B C28 H28C 109.5
C30 C29 N2 111.9(8)
C30 C29 H29A 109.2
N2 C29 H29A 109.2
C30 C29 H29B 109.2
N2 C29 H29B 109.2
H29A C29 H29B 107.9
C29 C30 H30A 109.5
C29 C30 H30B 109.5
H30A C30 H30B 109.5
C29 C30 H30C 109.5
H30A C30 H30C 109.5
H30B C30 H30C 109.5
C32 C31 N2 118.4(7)
C32 C31 H31A 107.7
N2 C31 H31A 107.7
C32 C31 H31B 107.7
N2 C31 H31B 107.7
H31A C31 H31B 107.1
C31 C32 H32A 109.5
C31 C32 H32B 109.5
H32A C32 H32B 109.5
C31 C32 H32C 109.5
H32A C32 H32C 109.5
H32B C32 H32C 109.5

loop_
_geom_bond_atom_site_label_1
_geom_bond_atom_site_label_2
_geom_bond_distance
V1 O3 1.617(3)
V1 O1 1.636(3)
V1 O9 1.957(3)
V1 O5 1.980(3)
V1 O8 2.033(3)
V2 O2 1.622(3)
V2 O4 1.628(3)
V2 O8 1.954(3)
V2 O6 1.965(3)
V2 O5 2.032(3)
O5 C9 1.414(4)
O6 C10 1.300(5)
O7 C10 1.217(5)
O8 C1 1.415(5)
O9 C2 1.320(7)
O10 C2 1.220(6)
C1 C3 1.540(10)
C1 C2 1.544(8)
C1 H1 1.0000
C3 C4 1.333(11)
C3 C8 1.408(8)
C4 C5 1.435(9)
C4 H4 0.9500
C5 C6 1.394(14)
C5 H5 0.9500
C6 C7 1.356(16)
C6 H6 0.9500
C7 C8 1.399(13)
C7 H7 0.9500
C8 H8 0.9500
C9 C11 1.513(5)
C9 C10 1.531(5)
C9 H9 1.0000
C11 C12 1.393(6)
C11 C16 1.397(5)
C12 C13 1.405(6)
C12 H12 0.9500
C13 C14 1.381(7)
C13 H13 0.9500
C14 C15 1.393(6)
C14 H14 0.9500
C15 C16 1.389(5)
C15 H15 0.9500
C16 H16 0.9500
N1 C23 1.506(6)
N1 C21 1.515(6)
N1 C19 1.518(5)
N1 C17 1.524(5)
C17 C18 1.517(7)
C17 H17A 0.9900
C17 H17B 0.9900
C18 H18A 0.9800
C18 H18B 0.9800
C18 H18C 0.9800
C19 C20 1.510(6)
C19 H19A 0.9900
C19 H19B 0.9900
C20 H20A 0.9800
C20 H20B 0.9800
C20 H20C 0.9800
C21 C22 1.527(8)
C21 H21A 0.9900
C21 H21B 0.9900
C22 H22A 0.9800
C22 H22B 0.9800
C22 H22C 0.9800
C23 C24 1.507(8)
C23 H23A 0.9900
C23 H23B 0.9900
C24 H24A 0.9800
C24 H24B 0.9800
C24 H24C 0.9800
N2 C31 1.480(8)
N2 C25 1.499(7)
N2 C27 1.532(7)
N2 C29 1.557(7)
C25 C26 1.571(12)
C25 H25A 0.9900
C25 H25B 0.9900
C26 H26A 0.9800
C26 H26B 0.9800
C26 H26C 0.9800
C27 C28 1.455(8)
C27 H27A 0.9900
C27 H27B 0.9900
C28 H28A 0.9800
C28 H28B 0.9800
C28 H28C 0.9800
C29 C30 1.533(14)
C29 H29A 0.9900
C29 H29B 0.9900
C30 H30A 0.9800
C30 H30B 0.9800
C30 H30C 0.9800
C31 C32 1.457(11)
C31 H31A 0.9900
C31 H31B 0.9900
C32 H32A 0.9800
C32 H32B 0.9800
C32 H32C 0.9800

loop_
_geom_torsion_atom_site_label_1
_geom_torsion_atom_site_label_2
_geom_torsion_atom_site_label_3
_geom_torsion_atom_site_label_4
_geom_torsion
V2 O8 C1 C3 95.2(5)
V1 O8 C1 C3 -104.5(4)
V2 O8 C1 C2 -145.3(4)
V1 O8 C1 C2 14.9(6)
V1 O9 C2 O10 -179.3(4)
V1 O9 C2 C1 2.2(6)
O8 C1 C2 O10 170.8(5)
C3 C1 C2 O10 -67.9(7)
O8 C1 C2 O9 -10.6(7)
C3 C1 C2 O9 110.7(5)
O8 C1 C3 C4 15.2(7)
C2 C1 C3 C4 -102.5(6)
O8 C1 C3 C8 -167.1(5)
C2 C1 C3 C8 75.2(6)
C8 C3 C4 C5 -2.1(9)
C1 C3 C4 C5 175.6(6)
C3 C4 C5 C6 2.2(11)
C4 C5 C6 C7 -1.8(12)
C5 C6 C7 C8 1.3(12)
C6 C7 C8 C3 -1.2(11)
C4 C3 C8 C7 1.6(9)
C1 C3 C8 C7 -176.3(6)
V1 O5 C9 C11 89.3(4)
V2 O5 C9 C11 -123.9(3)
V1 O5 C9 C10 -148.8(2)
V2 O5 C9 C10 -2.0(4)
V2 O6 C10 O7 -173.5(3)
V2 O6 C10 C9 6.5(4)
O5 C9 C10 O7 177.3(3)
C11 C9 C10 O7 -58.6(5)
O5 C9 C10 O6 -2.6(4)
C11 C9 C10 O6 121.5(4)
O5 C9 C11 C12 11.0(5)
C10 C9 C11 C12 -109.6(4)
O5 C9 C11 C16 -169.5(3)
C10 C9 C11 C16 69.9(4)
C16 C11 C12 C13 -0.4(6)
C9 C11 C12 C13 179.1(4)
C11 C12 C13 C14 -0.3(7)
C12 C13 C14 C15 0.4(8)
C13 C14 C15 C16 0.3(8)
C14 C15 C16 C11 -1.0(7)
C12 C11 C16 C15 1.1(6)
C9 C11 C16 C15 -178.5(4)
C23 N1 C17 C18 61.1(5)
C21 N1 C17 C18 -57.6(5)
C19 N1 C17 C18 -178.6(4)
C23 N1 C19 C20 -61.9(5)
C21 N1 C19 C20 57.6(5)
C17 N1 C19 C20 178.5(4)
C23 N1 C21 C22 -179.2(4)
C19 N1 C21 C22 59.0(5)
C17 N1 C21 C22 -58.6(5)
C21 N1 C23 C24 -178.8(4)
C19 N1 C23 C24 -56.8(5)
C17 N1 C23 C24 60.0(6)
C31 N2 C25 C26 57.0(7)
C27 N2 C25 C26 -178.9(5)
C29 N2 C25 C26 -60.3(7)
C31 N2 C27 C28 -54.9(7)
C25 N2 C27 C28 -179.8(5)
C29 N2 C27 C28 61.9(7)
C31 N2 C29 C30 -176.3(7)
C25 N2 C29 C30 -54.3(8)
C27 N2 C29 C30 63.0(7)
C25 N2 C31 C32 58.1(8)
C27 N2 C31 C32 -63.5(8)
C29 N2 C31 C32 177.5(7)
